data_7716800
loop_
_publ_author_name
'Zardi, Paolo'
'Pi&#x119;ko&#x15b;, A, Justyna'
'Bravin, Carlo'
'Wurst, Klaus'
'Droghetti, Federico'
'Natali, Mirco'
'Licini, Giulia'
'Zambon, Alfonso'
'Zonta, Cristiano'

_publ_section_title
;
 Novel ligands from direct benzylic functionalisation of
 tris(2-pyridylmethyl)amine.
;
_journal_issue 33
_journal_name_full 'Dalton transactions (Cambridge, England : 2003)'
_journal_page_first 13831
_journal_page_last 13836
_journal_paper_doi 10.1039/d4dt02022g
_journal_volume 53
_journal_year 2024
_chemical_formula_sum 'C27 H28 N4 O2'
_chemical_formula_weight 440.53
_space_group_crystal_system triclinic
_space_group_IT_number 2
_space_group_name_Hall '-P 1'
_space_group_name_H-M_alt 'P -1'
_atom_sites_solution_hydrogens mixed
_audit_creation_method SHELXL-2014/7
_audit_update_record
;
2024-07-11 deposited with the CCDC.	2024-08-02 downloaded from the CCDC.
;
_cell_angle_alpha 98.620(3)
_cell_angle_beta 106.401(3)
_cell_angle_gamma 97.569(3)
_cell_formula_units_Z 2
_cell_length_a 9.2591(10)
_cell_length_b 9.4253(10)
_cell_length_c 14.7238(16)
_cell_measurement_reflns_used 9876
_cell_measurement_temperature 295(2)
_cell_measurement_theta_max 25.4
_cell_measurement_theta_min 2.3
_cell_volume 1198.0(2)
_computing_cell_refinement 'Bruker SAINT-V 8.34A'
_computing_data_collection 'Bruker Apex III'
_computing_data_reduction 'Bruker SAINT-V 8.34A'
_computing_structure_refinement 'SHELXL-2014/7 (Sheldrick, 2014)'
_computing_structure_solution 'SHELXTL-XT-2014/4 (Bruker AXS, 2014)'
_diffrn_ambient_temperature 295(2)
_diffrn_detector_area_resol_mean 10.4
_diffrn_measured_fraction_theta_full 0.994
_diffrn_measured_fraction_theta_max 0.994
_diffrn_measurement_device_type 'Bruker D8 QUEST PHOTON 100'
_diffrn_measurement_method '\f and \w scans'
_diffrn_radiation_monochromator 'multi layered optics'
_diffrn_radiation_type MoK\a
_diffrn_radiation_wavelength 0.71073
_diffrn_reflns_av_R_equivalents 0.0291
_diffrn_reflns_av_unetI/netI 0.0160
_diffrn_reflns_Laue_measured_fraction_full 0.994
_diffrn_reflns_Laue_measured_fraction_max 0.994
_diffrn_reflns_limit_h_max 11
_diffrn_reflns_limit_h_min -11
_diffrn_reflns_limit_k_max 11
_diffrn_reflns_limit_k_min -11
_diffrn_reflns_limit_l_max 17
_diffrn_reflns_limit_l_min -17
_diffrn_reflns_number 40341
_diffrn_reflns_point_group_measured_fraction_full 0.994
_diffrn_reflns_point_group_measured_fraction_max 0.994
_diffrn_reflns_theta_full 24.998
_diffrn_reflns_theta_max 24.998
_diffrn_reflns_theta_min 2.412
_diffrn_source 'Incoatec Microfocus'
_exptl_absorpt_coefficient_mu 0.079
_exptl_absorpt_correction_T_max 0.971
_exptl_absorpt_correction_T_min 0.961
_exptl_absorpt_correction_type multi-scan
_exptl_absorpt_process_details 'Bruker SADABS-2014/5)'
_exptl_crystal_colour colourless
_exptl_crystal_density_diffrn 1.221
_exptl_crystal_description prism
_exptl_crystal_F_000 468
_exptl_crystal_size_max 0.250
_exptl_crystal_size_mid 0.220
_exptl_crystal_size_min 0.190
_refine_diff_density_max 0.251
_refine_diff_density_min -0.208
_refine_diff_density_rms 0.030
_refine_ls_extinction_coef 0.133(13)
_refine_ls_extinction_expression Fc^*^=kFc[1+0.001xFc^2^\l^3^/sin(2\q)]^-1/4^
_refine_ls_extinction_method 'SHELXL-2014/7 (Sheldrick 2014'
_refine_ls_goodness_of_fit_ref 1.066
_refine_ls_hydrogen_treatment mixed
_refine_ls_matrix_type full
_refine_ls_number_parameters 303
_refine_ls_number_reflns 4192
_refine_ls_number_restraints 1
_refine_ls_restrained_S_all 1.066
_refine_ls_R_factor_all 0.0532
_refine_ls_R_factor_gt 0.0475
_refine_ls_shift/su_max 0.000
_refine_ls_shift/su_mean 0.000
_refine_ls_structure_factor_coef Fsqd
_refine_ls_weighting_details 'w=1/[\s^2^(Fo^2^)+(0.0665P)^2^+0.2714P] where P=(Fo^2^+2Fc^2^)/3'
_refine_ls_weighting_scheme calc
_refine_ls_wR_factor_gt 0.1283
_refine_ls_wR_factor_ref 0.1340
_reflns_Friedel_coverage 0.000
_reflns_number_gt 3679
_reflns_number_total 4192
_reflns_threshold_expression 'I > 2\s(I)'
_cod_data_source_file d4dt02022g2.cif
_cod_data_source_block 2f
_cod_depositor_comments 'Adding full bibliography for 7716800--7716802.cif.'
_cod_database_code 7716800
_shelx_shelxl_version_number 2014/7
_shelx_space_group_comment
;
The symmetry employed for this shelxl refinement is uniquely defined
by the following loop, which should always be used as a source of
symmetry information in preference to the above space-group names.
They are only intended as comments.
;
_shelx_estimated_absorpt_t_min 0.981
_shelx_estimated_absorpt_t_max 0.985

loop_
_space_group_symop_operation_xyz
'x, y, z'
'-x, -y, -z'

loop_
_atom_site_label
_atom_site_type_symbol
_atom_site_fract_x
_atom_site_fract_y
_atom_site_fract_z
_atom_site_U_iso_or_equiv
_atom_site_adp_type
_atom_site_occupancy
_atom_site_site_symmetry_order
_atom_site_calc_flag
_atom_site_refinement_flags_posn
_atom_site_refinement_flags_adp
_atom_site_refinement_flags_occupancy
_atom_site_disorder_assembly
_atom_site_disorder_group
O1 O 0.20199(14) 0.39438(13) 0.76561(9) 0.0644(3) Uani 1 1 d D . . . .
H1O H 0.272(2) 0.368(2) 0.7456(15) 0.085(7) Uiso 1 1 d D . . . .
N1 N 0.48270(13) 0.51135(12) 0.76615(8) 0.0450(3) Uani 1 1 d . . . . .
N2 N 0.55471(15) 0.70500(14) 0.97732(9) 0.0555(3) Uani 1 1 d . . . . .
N3 N 0.51661(17) 0.20881(15) 0.73582(10) 0.0640(4) Uani 1 1 d . . . . .
N4 N 0.4268(2) 0.71041(17) 0.58128(11) 0.0856(5) Uani 1 1 d . . . . .
C1 C 0.39871(15) 0.61001(14) 0.80944(9) 0.0421(3) Uani 1 1 d . . . . .
H1 H 0.3442 0.6558 0.7577 0.051 Uiso 1 1 calc R U . . .
C2 C 0.50035(15) 0.73369(14) 0.88912(10) 0.0427(3) Uani 1 1 d . . . . .
C3 C 0.53955(18) 0.86905(16) 0.86826(12) 0.0537(4) Uani 1 1 d . . . . .
H3 H 0.4983 0.8865 0.8065 0.064 Uiso 1 1 calc R U . . .
C4 C 0.6397(2) 0.97742(17) 0.93936(14) 0.0650(5) Uani 1 1 d . . . . .
H4 H 0.6675 1.0689 0.9264 0.078 Uiso 1 1 calc R U . . .
C5 C 0.69801(19) 0.94898(18) 1.02939(14) 0.0651(5) Uani 1 1 d . . . . .
H5 H 0.7672 1.0200 1.0787 0.078 Uiso 1 1 calc R U . . .
C6 C 0.6520(2) 0.81284(18) 1.04546(12) 0.0635(4) Uani 1 1 d . . . . .
H6 H 0.6907 0.7945 1.1072 0.076 Uiso 1 1 calc R U . . .
C7 C 0.59330(17) 0.45085(16) 0.83519(10) 0.0497(4) Uani 1 1 d . . . . .
H7A H 0.5503 0.4259 0.8849 0.060 Uiso 1 1 calc R U . . .
H7B H 0.6855 0.5238 0.8661 0.060 Uiso 1 1 calc R U . . .
C8 C 0.63336(17) 0.31695(16) 0.78569(10) 0.0493(4) Uani 1 1 d . . . . .
C9 C 0.7832(2) 0.3069(2) 0.79279(13) 0.0623(4) Uani 1 1 d . . . . .
H9 H 0.8619 0.3847 0.8273 0.075 Uiso 1 1 calc R U . . .
C10 C 0.8158(3) 0.1812(3) 0.74853(16) 0.0836(6) Uani 1 1 d . . . . .
H10 H 0.9164 0.1725 0.7531 0.100 Uiso 1 1 calc R U . . .
C11 C 0.6977(3) 0.0696(2) 0.69785(16) 0.0863(7) Uani 1 1 d . . . . .
H11 H 0.7160 -0.0170 0.6675 0.104 Uiso 1 1 calc R U . . .
C12 C 0.5525(3) 0.08791(19) 0.69268(14) 0.0785(6) Uani 1 1 d . . . . .
H12 H 0.4727 0.0119 0.6569 0.094 Uiso 1 1 calc R U . . .
C13 C 0.54852(17) 0.57421(17) 0.69830(11) 0.0531(4) Uani 1 1 d . . . . .
H13A H 0.6182 0.5145 0.6812 0.064 Uiso 1 1 calc R U . . .
H13B H 0.6068 0.6712 0.7293 0.064 Uiso 1 1 calc R U . . .
C14 C 0.42680(19) 0.58345(16) 0.60826(10) 0.0518(4) Uani 1 1 d . . . . .
C15 C 0.3211(3) 0.4626(2) 0.55579(14) 0.0832(6) Uani 1 1 d . . . . .
H15 H 0.3259 0.3735 0.5753 0.100 Uiso 1 1 calc R U . . .
C16 C 0.2082(3) 0.4717(3) 0.47453(15) 0.1018(8) Uani 1 1 d . . . . .
H16 H 0.1351 0.3900 0.4393 0.122 Uiso 1 1 calc R U . . .
C17 C 0.2053(3) 0.6021(3) 0.44665(15) 0.0969(7) Uani 1 1 d . . . . .
H17 H 0.1300 0.6126 0.3922 0.116 Uiso 1 1 calc R U . . .
C18 C 0.3144(4) 0.7154(3) 0.50002(17) 0.1101(9) Uani 1 1 d . . . . .
H18 H 0.3131 0.8043 0.4798 0.132 Uiso 1 1 calc R U . . .
C19 C 0.27477(16) 0.52048(15) 0.83938(10) 0.0469(3) Uani 1 1 d . . . . .
H19 H 0.3224 0.4901 0.9000 0.056 Uiso 1 1 calc R U . . .
C20 C 0.15577(15) 0.60893(16) 0.85270(10) 0.0481(4) Uani 1 1 d . . . . .
C21 C 0.07052(18) 0.6647(2) 0.77712(12) 0.0639(5) Uani 1 1 d . . . . .
H21 H 0.0860 0.6458 0.7171 0.077 Uiso 1 1 calc R U . . .
C22 C -0.0367(2) 0.7476(2) 0.78990(15) 0.0776(6) Uani 1 1 d . . . . .
H22 H -0.0926 0.7846 0.7387 0.093 Uiso 1 1 calc R U . . .
C23 C -0.0611(2) 0.7756(2) 0.87758(16) 0.0796(6) Uani 1 1 d . . . . .
H23 H -0.1335 0.8316 0.8861 0.096 Uiso 1 1 calc R U . . .
C24 C 0.0206(2) 0.7215(2) 0.95230(14) 0.0758(6) Uani 1 1 d . . . . .
H24 H 0.0036 0.7403 1.0119 0.091 Uiso 1 1 calc R U . . .
C25 C 0.12828(18) 0.6389(2) 0.94047(12) 0.0610(4) Uani 1 1 d . . . . .
H25 H 0.1835 0.6026 0.9923 0.073 Uiso 1 1 calc R U . . .
O2 O 0.9062(5) -0.0592(5) 0.5463(4) 0.1985(16) Uani 1 1 d . . . . .
C26 C 0.8813(6) -0.0983(5) 0.4485(6) 0.202(3) Uani 1 1 d . . . . .
H26A H 0.7721 -0.1273 0.4161 0.242 Uiso 1 1 calc R U . . .
H26B H 0.9288 -0.1819 0.4361 0.242 Uiso 1 1 calc R U . . .
C27 C 0.9401(8) 0.0152(8) 0.4102(4) 0.1861(18) Uani 1 1 d . . . . .
H27A H 0.9201 -0.0175 0.3414 0.223 Uiso 1 1 calc R U . . .
H27B H 0.8888 0.0971 0.4192 0.223 Uiso 1 1 calc R U . . .

loop_
_atom_site_aniso_label
_atom_site_aniso_U_11
_atom_site_aniso_U_22
_atom_site_aniso_U_33
_atom_site_aniso_U_23
_atom_site_aniso_U_13
_atom_site_aniso_U_12
O1 0.0581(7) 0.0543(7) 0.0670(7) -0.0090(5) 0.0180(6) -0.0112(5)
N1 0.0462(6) 0.0471(6) 0.0411(6) 0.0076(5) 0.0124(5) 0.0097(5)
N2 0.0601(8) 0.0476(7) 0.0481(7) 0.0031(5) 0.0082(6) -0.0009(6)
N3 0.0699(9) 0.0494(7) 0.0654(9) 0.0060(6) 0.0158(7) 0.0034(6)
N4 0.1311(15) 0.0601(9) 0.0602(9) 0.0176(7) 0.0185(10) 0.0163(9)
C1 0.0400(7) 0.0431(7) 0.0412(7) 0.0068(5) 0.0109(6) 0.0062(5)
C2 0.0384(7) 0.0408(7) 0.0483(8) 0.0048(6) 0.0156(6) 0.0053(5)
C3 0.0548(9) 0.0454(8) 0.0632(9) 0.0100(7) 0.0235(7) 0.0064(6)
C4 0.0652(10) 0.0422(8) 0.0868(13) 0.0034(8) 0.0324(9) -0.0017(7)
C5 0.0553(9) 0.0513(9) 0.0754(12) -0.0150(8) 0.0203(8) -0.0058(7)
C6 0.0644(10) 0.0577(10) 0.0533(9) -0.0044(7) 0.0076(8) -0.0001(8)
C7 0.0471(8) 0.0502(8) 0.0463(8) 0.0056(6) 0.0076(6) 0.0091(6)
C8 0.0546(8) 0.0457(8) 0.0474(8) 0.0126(6) 0.0135(6) 0.0097(6)
C9 0.0599(10) 0.0680(10) 0.0647(10) 0.0177(8) 0.0223(8) 0.0193(8)
C10 0.0921(15) 0.0973(16) 0.0845(14) 0.0294(12) 0.0423(12) 0.0511(13)
C11 0.134(2) 0.0661(12) 0.0779(13) 0.0205(10) 0.0446(14) 0.0499(13)
C12 0.1118(17) 0.0460(9) 0.0710(12) 0.0073(8) 0.0233(11) 0.0068(10)
C13 0.0526(8) 0.0567(9) 0.0536(8) 0.0102(7) 0.0218(7) 0.0109(7)
C14 0.0658(9) 0.0536(8) 0.0435(8) 0.0102(6) 0.0261(7) 0.0157(7)
C15 0.0974(15) 0.0785(13) 0.0587(11) 0.0215(9) 0.0055(10) -0.0037(11)
C16 0.1026(17) 0.123(2) 0.0572(12) 0.0220(12) 0.0013(11) -0.0090(15)
C17 0.1151(19) 0.124(2) 0.0498(11) 0.0203(12) 0.0130(11) 0.0418(16)
C18 0.173(3) 0.0845(16) 0.0731(14) 0.0340(13) 0.0190(16) 0.0464(17)
C19 0.0435(7) 0.0466(8) 0.0430(7) 0.0045(6) 0.0086(6) -0.0026(6)
C20 0.0348(7) 0.0546(8) 0.0456(8) 0.0018(6) 0.0076(6) -0.0048(6)
C21 0.0433(8) 0.0904(12) 0.0516(9) 0.0093(8) 0.0080(7) 0.0098(8)
C22 0.0445(9) 0.1017(15) 0.0803(13) 0.0185(11) 0.0061(9) 0.0195(9)
C23 0.0420(9) 0.0915(14) 0.0944(15) -0.0077(11) 0.0178(9) 0.0116(9)
C24 0.0525(10) 0.0994(14) 0.0677(11) -0.0093(10) 0.0237(9) 0.0049(9)
C25 0.0488(9) 0.0772(11) 0.0497(9) 0.0044(8) 0.0134(7) -0.0004(8)
O2 0.156(3) 0.198(3) 0.284(5) 0.047(3) 0.145(3) 0.016(2)
C26 0.129(3) 0.108(3) 0.313(8) -0.004(4) 0.029(4) -0.030(2)
C27 0.188(5) 0.211(6) 0.179(4) 0.032(4) 0.082(4) 0.054(4)

loop_
_atom_type_symbol
_atom_type_description
_atom_type_scat_dispersion_real
_atom_type_scat_dispersion_imag
_atom_type_scat_source
C C 0.0033 0.0016 'International Tables Vol C Tables 4.2.6.8 and 6.1.1.4'
H H 0.0000 0.0000 'International Tables Vol C Tables 4.2.6.8 and 6.1.1.4'
N N 0.0061 0.0033 'International Tables Vol C Tables 4.2.6.8 and 6.1.1.4'
O O 0.0106 0.0060 'International Tables Vol C Tables 4.2.6.8 and 6.1.1.4'

loop_
_geom_angle_atom_site_label_1
_geom_angle_atom_site_label_2
_geom_angle_atom_site_label_3
_geom_angle
_geom_angle_site_symmetry_1
_geom_angle_site_symmetry_3
_geom_angle_publ_flag
C19 O1 H1O 105.2(16) . . ?
C13 N1 C7 112.60(11) . . ?
C13 N1 C1 112.35(11) . . ?
C7 N1 C1 114.97(11) . . ?
C2 N2 C6 117.13(14) . . ?
C8 N3 C12 116.52(16) . . ?
C14 N4 C18 116.48(19) . . ?
N1 C1 C2 114.26(11) . . ?
N1 C1 C19 109.75(11) . . ?
C2 C1 C19 113.54(11) . . ?
N1 C1 H1 106.2 . . ?
C2 C1 H1 106.2 . . ?
C19 C1 H1 106.2 . . ?
N2 C2 C3 122.15(13) . . ?
N2 C2 C1 117.88(12) . . ?
C3 C2 C1 119.91(13) . . ?
C4 C3 C2 119.49(16) . . ?
C4 C3 H3 120.3 . . ?
C2 C3 H3 120.3 . . ?
C5 C4 C3 118.99(15) . . ?
C5 C4 H4 120.5 . . ?
C3 C4 H4 120.5 . . ?
C4 C5 C6 118.41(15) . . ?
C4 C5 H5 120.8 . . ?
C6 C5 H5 120.8 . . ?
N2 C6 C5 123.81(17) . . ?
N2 C6 H6 118.1 . . ?
C5 C6 H6 118.1 . . ?
N1 C7 C8 111.04(11) . . ?
N1 C7 H7A 109.4 . . ?
C8 C7 H7A 109.4 . . ?
N1 C7 H7B 109.4 . . ?
C8 C7 H7B 109.4 . . ?
H7A C7 H7B 108.0 . . ?
N3 C8 C9 122.24(15) . . ?
N3 C8 C7 116.46(13) . . ?
C9 C8 C7 121.30(14) . . ?
C10 C9 C8 119.65(19) . . ?
C10 C9 H9 120.2 . . ?
C8 C9 H9 120.2 . . ?
C11 C10 C9 118.7(2) . . ?
C11 C10 H10 120.7 . . ?
C9 C10 H10 120.7 . . ?
C12 C11 C10 118.49(18) . . ?
C12 C11 H11 120.8 . . ?
C10 C11 H11 120.8 . . ?
N3 C12 C11 124.4(2) . . ?
N3 C12 H12 117.8 . . ?
C11 C12 H12 117.8 . . ?
N1 C13 C14 111.65(12) . . ?
N1 C13 H13A 109.3 . . ?
C14 C13 H13A 109.3 . . ?
N1 C13 H13B 109.3 . . ?
C14 C13 H13B 109.3 . . ?
H13A C13 H13B 108.0 . . ?
N4 C14 C15 121.54(17) . . ?
N4 C14 C13 117.94(15) . . ?
C15 C14 C13 120.52(15) . . ?
C14 C15 C16 120.5(2) . . ?
C14 C15 H15 119.8 . . ?
C16 C15 H15 119.8 . . ?
C17 C16 C15 118.6(2) . . ?
C17 C16 H16 120.7 . . ?
C15 C16 H16 120.7 . . ?
C18 C17 C16 117.8(2) . . ?
C18 C17 H17 121.1 . . ?
C16 C17 H17 121.1 . . ?
C17 C18 N4 125.0(2) . . ?
C17 C18 H18 117.5 . . ?
N4 C18 H18 117.5 . . ?
O1 C19 C20 108.75(11) . . ?
O1 C19 C1 109.05(11) . . ?
C20 C19 C1 110.79(12) . . ?
O1 C19 H19 109.4 . . ?
C20 C19 H19 109.4 . . ?
C1 C19 H19 109.4 . . ?
C25 C20 C21 117.61(15) . . ?
C25 C20 C19 121.44(14) . . ?
C21 C20 C19 120.95(13) . . ?
C22 C21 C20 120.86(17) . . ?
C22 C21 H21 119.6 . . ?
C20 C21 H21 119.6 . . ?
C23 C22 C21 120.20(18) . . ?
C23 C22 H22 119.9 . . ?
C21 C22 H22 119.9 . . ?
C24 C23 C22 119.87(18) . . ?
C24 C23 H23 120.1 . . ?
C22 C23 H23 120.1 . . ?
C23 C24 C25 120.45(18) . . ?
C23 C24 H24 119.8 . . ?
C25 C24 H24 119.8 . . ?
C24 C25 C20 121.02(17) . . ?
C24 C25 H25 119.5 . . ?
C20 C25 H25 119.5 . . ?
C27 O2 C26 107.9(4) 2_756 . ?
O2 C26 C27 112.4(4) . . ?
O2 C26 H26A 109.1 . . ?
C27 C26 H26A 109.1 . . ?
O2 C26 H26B 109.1 . . ?
C27 C26 H26B 109.1 . . ?
H26A C26 H26B 107.8 . . ?
O2 C27 C26 111.1(5) 2_756 . ?
O2 C27 H27A 109.4 2_756 . ?
C26 C27 H27A 109.4 . . ?
O2 C27 H27B 109.4 2_756 . ?
C26 C27 H27B 109.4 . . ?
H27A C27 H27B 108.0 . . ?

loop_
_geom_bond_atom_site_label_1
_geom_bond_atom_site_label_2
_geom_bond_distance
_geom_bond_site_symmetry_2
_geom_bond_publ_flag
O1 C19 1.4266(17) . ?
O1 H1O 0.835(16) . ?
N1 C13 1.4651(19) . ?
N1 C7 1.4653(18) . ?
N1 C1 1.4725(17) . ?
N2 C2 1.3359(19) . ?
N2 C6 1.339(2) . ?
N3 C8 1.336(2) . ?
N3 C12 1.347(2) . ?
N4 C14 1.316(2) . ?
N4 C18 1.358(3) . ?
C1 C2 1.5161(18) . ?
C1 C19 1.5379(19) . ?
C1 H1 0.9800 . ?
C2 C3 1.383(2) . ?
C3 C4 1.372(2) . ?
C3 H3 0.9300 . ?
C4 C5 1.364(3) . ?
C4 H4 0.9300 . ?
C5 C6 1.374(3) . ?
C5 H5 0.9300 . ?
C6 H6 0.9300 . ?
C7 C8 1.504(2) . ?
C7 H7A 0.9700 . ?
C7 H7B 0.9700 . ?
C8 C9 1.379(2) . ?
C9 C10 1.376(3) . ?
C9 H9 0.9300 . ?
C10 C11 1.364(3) . ?
C10 H10 0.9300 . ?
C11 C12 1.360(3) . ?
C11 H11 0.9300 . ?
C12 H12 0.9300 . ?
C13 C14 1.501(2) . ?
C13 H13A 0.9700 . ?
C13 H13B 0.9700 . ?
C14 C15 1.366(3) . ?
C15 C16 1.371(3) . ?
C15 H15 0.9300 . ?
C16 C17 1.354(4) . ?
C16 H16 0.9300 . ?
C17 C18 1.340(4) . ?
C17 H17 0.9300 . ?
C18 H18 0.9300 . ?
C19 C20 1.504(2) . ?
C19 H19 0.9800 . ?
C20 C25 1.382(2) . ?
C20 C21 1.388(2) . ?
C21 C22 1.377(3) . ?
C21 H21 0.9300 . ?
C22 C23 1.366(3) . ?
C22 H22 0.9300 . ?
C23 C24 1.357(3) . ?
C23 H23 0.9300 . ?
C24 C25 1.376(3) . ?
C24 H24 0.9300 . ?
C25 H25 0.9300 . ?
O2 C27 1.363(6) 2_756 ?
O2 C26 1.376(7) . ?
C26 C27 1.400(7) . ?
C26 H26A 0.9700 . ?
C26 H26B 0.9700 . ?
C27 O2 1.363(6) 2_756 ?
C27 H27A 0.9700 . ?
C27 H27B 0.9700 . ?

loop_
_geom_hbond_atom_site_label_D
_geom_hbond_atom_site_label_H
_geom_hbond_atom_site_label_A
_geom_hbond_distance_DH
_geom_hbond_distance_HA
_geom_hbond_distance_DA
_geom_hbond_angle_DHA
_geom_hbond_site_symmetry_A
O1 H1O N1 0.835(16) 2.14(2) 2.6836(17) 122.4(19) .

loop_
_geom_torsion_atom_site_label_1
_geom_torsion_atom_site_label_2
_geom_torsion_atom_site_label_3
_geom_torsion_atom_site_label_4
_geom_torsion
_geom_torsion_site_symmetry_1
_geom_torsion_site_symmetry_2
_geom_torsion_site_symmetry_3
_geom_torsion_site_symmetry_4
_geom_torsion_publ_flag
C13 N1 C1 C2 -77.48(14) . . . . ?
C7 N1 C1 C2 53.05(15) . . . . ?
C13 N1 C1 C19 153.67(12) . . . . ?
C7 N1 C1 C19 -75.81(14) . . . . ?
C6 N2 C2 C3 -1.1(2) . . . . ?
C6 N2 C2 C1 175.91(13) . . . . ?
N1 C1 C2 N2 -81.18(15) . . . . ?
C19 C1 C2 N2 45.74(17) . . . . ?
N1 C1 C2 C3 95.90(15) . . . . ?
C19 C1 C2 C3 -137.18(14) . . . . ?
N2 C2 C3 C4 1.3(2) . . . . ?
C1 C2 C3 C4 -175.65(13) . . . . ?
C2 C3 C4 C5 -0.3(2) . . . . ?
C3 C4 C5 C6 -0.9(3) . . . . ?
C2 N2 C6 C5 -0.1(3) . . . . ?
C4 C5 C6 N2 1.1(3) . . . . ?
C13 N1 C7 C8 -68.73(15) . . . . ?
C1 N1 C7 C8 160.86(11) . . . . ?
C12 N3 C8 C9 0.3(2) . . . . ?
C12 N3 C8 C7 -179.01(14) . . . . ?
N1 C7 C8 N3 -56.03(17) . . . . ?
N1 C7 C8 C9 124.66(15) . . . . ?
N3 C8 C9 C10 -0.9(3) . . . . ?
C7 C8 C9 C10 178.35(16) . . . . ?
C8 C9 C10 C11 0.5(3) . . . . ?
C9 C10 C11 C12 0.5(3) . . . . ?
C8 N3 C12 C11 0.8(3) . . . . ?
C10 C11 C12 N3 -1.2(3) . . . . ?
C7 N1 C13 C14 158.53(12) . . . . ?
C1 N1 C13 C14 -69.75(15) . . . . ?
C18 N4 C14 C15 1.4(3) . . . . ?
C18 N4 C14 C13 -179.46(19) . . . . ?
N1 C13 C14 N4 127.27(16) . . . . ?
N1 C13 C14 C15 -53.6(2) . . . . ?
N4 C14 C15 C16 -2.1(3) . . . . ?
C13 C14 C15 C16 178.8(2) . . . . ?
C14 C15 C16 C17 1.1(4) . . . . ?
C15 C16 C17 C18 0.5(4) . . . . ?
C16 C17 C18 N4 -1.3(4) . . . . ?
C14 N4 C18 C17 0.3(4) . . . . ?
N1 C1 C19 O1 -41.65(15) . . . . ?
C2 C1 C19 O1 -170.89(11) . . . . ?
N1 C1 C19 C20 -161.31(11) . . . . ?
C2 C1 C19 C20 69.44(15) . . . . ?
O1 C19 C20 C25 120.47(15) . . . . ?
C1 C19 C20 C25 -119.69(15) . . . . ?
O1 C19 C20 C21 -60.15(18) . . . . ?
C1 C19 C20 C21 59.68(17) . . . . ?
C25 C20 C21 C22 0.4(2) . . . . ?
C19 C20 C21 C22 -178.97(16) . . . . ?
C20 C21 C22 C23 -0.3(3) . . . . ?
C21 C22 C23 C24 0.0(3) . . . . ?
C22 C23 C24 C25 0.2(3) . . . . ?
C23 C24 C25 C20 -0.1(3) . . . . ?
C21 C20 C25 C24 -0.2(2) . . . . ?
C19 C20 C25 C24 179.16(15) . . . . ?
C27 O2 C26 C27 -57.1(7) 2_756 . . . ?
O2 C26 C27 O2 58.9(7) . . . 2_756 ?
